data_4027684
loop_
_publ_author_name
'Ling Chen'
'Heng-Yi Zhang'
'Yu Liu'

_publ_section_title
;
 High Affinity Crown Ether Complexes in Water: Thermodynamic Analysis,
 Evidence of Crystallography and Binding of NAD+
;
_journal_name_full 'Journal of Organic Chemistry'
_journal_page_first 9766
_journal_page_last 9773
_journal_paper_doi 10.1021/jo301911w
_journal_volume 77
_journal_year 2012
_chemical_formula_sum 'C66 H106 N4 O35.72 S4'
_chemical_formula_weight 1655.31
_chemical_name_systematic
; 
 ? 
;
_space_group_IT_number 2
_symmetry_cell_setting triclinic
_symmetry_space_group_name_Hall '-P 1'
_symmetry_space_group_name_H-M 'P -1'
_atom_sites_solution_hydrogens geom
_atom_sites_solution_primary direct
_atom_sites_solution_secondary difmap
_audit_creation_method SHELXL-97
_cell_angle_alpha 110.9050(10)
_cell_angle_beta 113.174(6)
_cell_angle_gamma 97.646(4)
_cell_formula_units_Z 2
_cell_length_a 15.794(6)
_cell_length_b 17.349(6)
_cell_length_c 17.438(7)
_cell_measurement_reflns_used 11099
_cell_measurement_temperature 113(2)
_cell_measurement_theta_max 28.0
_cell_measurement_theta_min 1.9
_cell_volume 3890(3)
_computing_cell_refinement CrystalClear
_computing_data_collection CrystalClear
_computing_data_reduction CrystalClear
_computing_molecular_graphics 'Bruker SHELXTL'
_computing_publication_material 'CrystalStructure 3.8'
_computing_structure_refinement 'SHELXL-97 (Sheldrick, 1997)'
_computing_structure_solution 'SHELXS-97 (Sheldrick, 1990)'
_diffrn_ambient_temperature 113(2)
_diffrn_detector_area_resol_mean 14.22
_diffrn_measured_fraction_theta_full 0.997
_diffrn_measured_fraction_theta_max 0.997
_diffrn_measurement_device_type 'Rigaku Saturn724 CCD'
_diffrn_measurement_method '\w and \f scans'
_diffrn_radiation_monochromator multilayer
_diffrn_radiation_source 'rotating anode'
_diffrn_radiation_type MoK\a
_diffrn_radiation_wavelength 0.71073
_diffrn_reflns_av_R_equivalents 0.0518
_diffrn_reflns_av_sigmaI/netI 0.0768
_diffrn_reflns_limit_h_max 18
_diffrn_reflns_limit_h_min -14
_diffrn_reflns_limit_k_max 19
_diffrn_reflns_limit_k_min -20
_diffrn_reflns_limit_l_max 20
_diffrn_reflns_limit_l_min -20
_diffrn_reflns_number 33463
_diffrn_reflns_theta_full 25.02
_diffrn_reflns_theta_max 25.02
_diffrn_reflns_theta_min 1.64
_diffrn_standards_decay_% 0
_diffrn_standards_interval_count 0
_diffrn_standards_interval_time 0
_diffrn_standards_number 0
_exptl_absorpt_coefficient_mu 0.216
_exptl_absorpt_correction_T_max 0.9704
_exptl_absorpt_correction_T_min 0.9582
_exptl_absorpt_correction_type multi-scan
_exptl_absorpt_process_details CrystalClear
_exptl_crystal_colour Colorless
_exptl_crystal_density_diffrn 1.413
_exptl_crystal_description Prism
_exptl_crystal_F_000 1760
_exptl_crystal_size_max 0.20
_exptl_crystal_size_mid 0.18
_exptl_crystal_size_min 0.14
_refine_diff_density_max 0.955
_refine_diff_density_min -0.603
_refine_diff_density_rms 0.081
_refine_ls_extinction_method none
_refine_ls_goodness_of_fit_ref 1.048
_refine_ls_hydrogen_treatment constr
_refine_ls_matrix_type full
_refine_ls_number_parameters 1112
_refine_ls_number_reflns 13689
_refine_ls_number_restraints 106
_refine_ls_restrained_S_all 1.054
_refine_ls_R_factor_all 0.0942
_refine_ls_R_factor_gt 0.0676
_refine_ls_shift/su_max 0.004
_refine_ls_shift/su_mean 0.000
_refine_ls_structure_factor_coef Fsqd
_refine_ls_weighting_details 'calc w=1/[\s^2^(Fo^2^)+(0.0839P)^2^+4.8926P] where P=(Fo^2^+2Fc^2^)/3'
_refine_ls_weighting_scheme calc
_refine_ls_wR_factor_gt 0.1691
_refine_ls_wR_factor_ref 0.1897
_reflns_number_gt 10243
_reflns_number_total 13689
_reflns_threshold_expression >2sigma(I)
_cod_data_source_file jo301911w_si_004.cif
_cod_data_source_block shelx
_cod_database_code 4027684

loop_
_symmetry_equiv_pos_as_xyz
'x, y, z'
'-x, -y, -z'

loop_
_atom_site_label
_atom_site_type_symbol
_atom_site_fract_x
_atom_site_fract_y
_atom_site_fract_z
_atom_site_U_iso_or_equiv
_atom_site_adp_type
_atom_site_occupancy
_atom_site_symmetry_multiplicity
_atom_site_calc_flag
_atom_site_refinement_flags
_atom_site_disorder_assembly
_atom_site_disorder_group
S1 S 0.75627(7) 0.74297(6) 0.48605(6) 0.0221(2) Uani 1 1 d . . .
S2 S 0.66507(8) 0.92304(7) 0.18041(7) 0.0293(2) Uani 1 1 d . . .
S3 S 0.31258(7) 0.78526(6) 0.38733(6) 0.0226(2) Uani 1 1 d . . .
S4 S 0.29640(8) 0.53478(7) -0.02918(7) 0.0314(3) Uani 1 1 d . . .
O1 O 0.7258(2) 0.64771(17) 0.44087(18) 0.0276(6) Uani 1 1 d . . .
O2 O 0.84844(19) 0.78086(17) 0.57214(17) 0.0264(6) Uani 1 1 d . . .
O3 O 0.67849(19) 0.77478(17) 0.49721(18) 0.0253(6) Uani 1 1 d . . .
O4 O 0.6022(2) 0.83306(18) 0.11651(18) 0.0358(7) Uani 1 1 d . . .
O5 O 0.7383(2) 0.95253(19) 0.15788(19) 0.0352(7) Uani 1 1 d . . .
O6 O 0.6090(2) 0.98325(19) 0.19158(19) 0.0344(7) Uani 1 1 d . . .
O7 O 0.7797(2) 0.80406(17) 0.17837(17) 0.0298(7) Uani 1 1 d . . .
O8 O 0.8353(3) 0.7858(2) 0.0272(2) 0.0487(9) Uani 1 1 d . . .
O9 O 0.9942(3) 0.9092(2) 0.0476(2) 0.0526(9) Uani 1 1 d . . .
O10 O 1.1702(3) 0.9734(2) 0.21920(19) 0.0430(8) Uani 1 1 d . . .
O11 O 1.19368(19) 1.07126(16) 0.44734(17) 0.0236(6) Uani 1 1 d . . .
O12 O 0.3420(2) 0.87821(17) 0.41452(17) 0.0285(6) Uani 1 1 d . . .
O13 O 0.39519(19) 0.75610(17) 0.42338(17) 0.0271(6) Uani 1 1 d . . .
O14 O 0.2363(2) 0.76046(18) 0.40965(18) 0.0289(6) Uani 1 1 d . . .
O15 O 0.3505(2) 0.62043(19) -0.01092(19) 0.0337(7) Uani 1 1 d . . .
O16 O 0.3582(2) 0.47922(19) -0.0203(2) 0.0378(7) Uani 1 1 d . . .
O17 O 0.2054(2) 0.4911(2) -0.11573(19) 0.0449(9) Uani 1 1 d . . .
O18 O 0.25758(19) 0.59218(17) 0.31158(18) 0.0271(6) Uani 1 1 d . . .
O19 O 0.2213(2) 0.51979(18) 0.43640(19) 0.0304(6) Uani 1 1 d . . .
O20 O 0.03790(19) 0.44830(17) 0.41595(18) 0.0273(6) Uani 1 1 d . . .
O21 O -0.1042(2) 0.32789(19) 0.22256(18) 0.0337(7) Uani 1 1 d . . .
O22 O -0.1838(2) 0.3458(2) 0.01851(18) 0.0377(7) Uani 1 1 d . . .
C1 C 0.7848(3) 0.7163(3) 0.2594(3) 0.0248(8) Uani 1 1 d . . .
H1 H 0.7965 0.6725 0.2169 0.030 Uiso 1 1 calc R . .
C2 C 0.7809(3) 0.7071(3) 0.3347(3) 0.0241(8) Uani 1 1 d . . .
H2 H 0.7838 0.6545 0.3393 0.029 Uiso 1 1 calc R . .
C3 C 0.7729(3) 0.7727(2) 0.4023(2) 0.0208(8) Uani 1 1 d . . .
C4 C 0.7669(3) 0.8519(2) 0.3949(2) 0.0202(8) Uani 1 1 d . . .
C5 C 0.7756(3) 0.9297(2) 0.4689(2) 0.0214(8) Uani 1 1 d . . .
C6 C 0.7585(3) 1.0004(2) 0.4550(3) 0.0227(8) Uani 1 1 d . . .
H6 H 0.7675 1.0522 0.5053 0.027 Uiso 1 1 calc R . .
C7 C 0.7275(3) 0.9953(2) 0.3656(3) 0.0245(8) Uani 1 1 d . . .
H7 H 0.7083 1.0415 0.3544 0.029 Uiso 1 1 calc R . .
C8 C 0.7240(3) 0.9253(2) 0.2938(2) 0.0234(8) Uani 1 1 d . . .
C9 C 0.7528(3) 0.8548(2) 0.3097(2) 0.0205(8) Uani 1 1 d . . .
C10 C 0.7717(3) 0.7882(2) 0.2472(2) 0.0235(8) Uani 1 1 d . . .
C11 C 0.7504(4) 0.7281(3) 0.0920(3) 0.0406(12) Uani 1 1 d . . .
H11A H 0.6869 0.6879 0.0721 0.049 Uiso 1 1 calc R . .
H11B H 0.7989 0.6969 0.1008 0.049 Uiso 1 1 calc R . .
C12 C 0.7427(4) 0.7580(3) 0.0189(3) 0.0425(12) Uani 1 1 d . . .
H12A H 0.6986 0.7097 -0.0441 0.051 Uiso 1 1 calc R . .
H12B H 0.7151 0.8066 0.0268 0.051 Uiso 1 1 calc R . .
C13 C 0.8314(4) 0.8155(4) -0.0409(3) 0.0543(14) Uani 1 1 d . . .
H13A H 0.8118 0.8687 -0.0285 0.065 Uiso 1 1 calc R . .
H13B H 0.7824 0.7702 -0.1041 0.065 Uiso 1 1 calc R . .
C14 C 0.9278(4) 0.8345(3) -0.0365(3) 0.0498(13) Uani 1 1 d . . .
H14A H 0.9517 0.7841 -0.0396 0.060 Uiso 1 1 calc R . .
H14B H 0.9223 0.8446 -0.0905 0.060 Uiso 1 1 calc R . .
C15 C 1.0853(4) 0.9354(4) 0.0554(3) 0.0494(13) Uani 1 1 d . . .
H15A H 1.0799 0.9567 0.0086 0.059 Uiso 1 1 calc R . .
H15B H 1.1089 0.8846 0.0415 0.059 Uiso 1 1 calc R . .
C16 C 1.1564(4) 1.0046(3) 0.1492(3) 0.0500(13) Uani 1 1 d . . .
H16A H 1.2192 1.0233 0.1506 0.060 Uiso 1 1 calc R . .
H16B H 1.1332 1.0555 0.1637 0.060 Uiso 1 1 calc R . .
C17 C 1.1899(3) 1.0429(3) 0.3049(3) 0.0311(10) Uani 1 1 d . . .
H17A H 1.1340 1.0652 0.2958 0.037 Uiso 1 1 calc R . .
H17B H 1.2478 1.0911 0.3264 0.037 Uiso 1 1 calc R . .
C18 C 1.2079(3) 1.0089(3) 0.3770(3) 0.0273(9) Uani 1 1 d . . .
H18A H 1.1612 0.9503 0.3493 0.033 Uiso 1 1 calc R . .
H18B H 1.2748 1.0059 0.4033 0.033 Uiso 1 1 calc R . .
C19 C 0.2591(3) 0.6482(2) 0.2058(2) 0.0238(8) Uani 1 1 d . . .
C20 C 0.2619(3) 0.7339(2) 0.2626(2) 0.0217(8) Uani 1 1 d . . .
C21 C 0.2336(3) 0.7870(3) 0.2213(3) 0.0282(9) Uani 1 1 d . . .
H21 H 0.2354 0.8434 0.2584 0.034 Uiso 1 1 calc R . .
C22 C 0.2023(3) 0.7599(3) 0.1259(3) 0.0299(9) Uani 1 1 d . . .
H22 H 0.1747 0.7943 0.0974 0.036 Uiso 1 1 calc R . .
C23 C 0.2113(3) 0.6843(3) 0.0735(3) 0.0289(9) Uani 1 1 d . . .
C24 C 0.2468(3) 0.6281(2) 0.1135(3) 0.0239(8) Uani 1 1 d . . .
C25 C 0.2696(3) 0.5535(3) 0.0662(3) 0.0273(9) Uani 1 1 d . . .
C26 C 0.2846(3) 0.4952(3) 0.1023(3) 0.0331(10) Uani 1 1 d . . .
H26 H 0.3001 0.4462 0.0716 0.040 Uiso 1 1 calc R . .
C27 C 0.2777(3) 0.5054(3) 0.1826(3) 0.0312(9) Uani 1 1 d . . .
H27 H 0.2803 0.4602 0.2013 0.037 Uiso 1 1 calc R . .
C28 C 0.2674(3) 0.5804(3) 0.2342(3) 0.0271(9) Uani 1 1 d . . .
C29 C 0.3161(3) 0.5583(3) 0.3711(3) 0.0345(10) Uani 1 1 d . . .
H29A H 0.3854 0.5818 0.3892 0.041 Uiso 1 1 calc R . .
H29B H 0.2957 0.4940 0.3370 0.041 Uiso 1 1 calc R . .
C30 C 0.3037(3) 0.5840(3) 0.4564(3) 0.0345(10) Uani 1 1 d . . .
H30A H 0.3625 0.5879 0.5091 0.041 Uiso 1 1 calc R . .
H30B H 0.2937 0.6416 0.4740 0.041 Uiso 1 1 calc R . .
C31 C 0.2026(3) 0.5407(3) 0.5143(3) 0.0307(9) Uani 1 1 d . . .
H31A H 0.1788 0.5915 0.5241 0.037 Uiso 1 1 calc R . .
H31B H 0.2632 0.5554 0.5717 0.037 Uiso 1 1 calc R . .
C32 C 0.1272(3) 0.4628(3) 0.4938(3) 0.0316(10) Uani 1 1 d . . .
H32A H 0.1488 0.4109 0.4790 0.038 Uiso 1 1 calc R . .
H32B H 0.1177 0.4733 0.5490 0.038 Uiso 1 1 calc R . .
C33 C -0.0332(3) 0.3696(3) 0.3872(3) 0.0345(10) Uani 1 1 d . . .
H33A H -0.0495 0.3745 0.4377 0.041 Uiso 1 1 calc R . .
H33B H -0.0069 0.3204 0.3741 0.041 Uiso 1 1 calc R . .
C34 C -0.1227(3) 0.3529(3) 0.3011(3) 0.0322(10) Uani 1 1 d . . .
H34A H -0.1767 0.3059 0.2885 0.039 Uiso 1 1 calc R . .
H34B H -0.1420 0.4061 0.3107 0.039 Uiso 1 1 calc R . .
C35 C -0.1803(5) 0.3282(5) 0.1470(3) 0.079(2) Uani 1 1 d . . .
H35A H -0.1802 0.3887 0.1609 0.095 Uiso 1 1 calc R . .
H35B H -0.2429 0.2947 0.1366 0.095 Uiso 1 1 calc R . .
C36 C -0.1701(5) 0.2880(4) 0.0590(3) 0.0606(16) Uani 1 1 d . . .
H36A H -0.1048 0.2815 0.0749 0.073 Uiso 1 1 calc R . .
H36B H -0.2196 0.2300 0.0153 0.073 Uiso 1 1 calc R . .
N1 N 0.4726(2) 0.9608(2) 0.3200(2) 0.0292(8) Uani 1 1 d . . .
N2 N 0.5380(2) 0.5512(2) 0.1940(2) 0.0251(7) Uani 1 1 d . . .
N3 N 0.9743(2) 0.4438(2) 0.7760(2) 0.0258(7) Uani 1 1 d . . .
N4 N 0.9445(2) 0.0827(2) 0.3350(2) 0.0295(8) Uani 1 1 d . . .
C37 C 0.5334(4) 1.1099(3) 0.3408(4) 0.0468(13) Uani 1 1 d . . .
H37A H 0.5982 1.1230 0.3913 0.070 Uiso 1 1 calc R . .
H37B H 0.5176 1.1640 0.3480 0.070 Uiso 1 1 calc R . .
H37C H 0.5323 1.0822 0.2805 0.070 Uiso 1 1 calc R . .
C38 C 0.4598(4) 1.0493(3) 0.3450(3) 0.0394(11) Uani 1 1 d . . .
H38A H 0.3936 1.0438 0.3011 0.047 Uiso 1 1 calc R . .
H38B H 0.4670 1.0738 0.4087 0.047 Uiso 1 1 calc R . .
C39 C 0.4382(3) 0.9047(3) 0.2292(3) 0.0315(10) Uani 1 1 d . . .
H39 H 0.4042 0.9211 0.1822 0.038 Uiso 1 1 calc R . .
C40 C 0.4514(3) 0.8248(3) 0.2037(3) 0.0286(9) Uani 1 1 d . . .
H40 H 0.4274 0.7867 0.1397 0.034 Uiso 1 1 calc R . .
C41 C 0.5001(3) 0.7994(2) 0.2720(3) 0.0241(8) Uani 1 1 d . . .
C42 C 0.5344(3) 0.8584(3) 0.3656(3) 0.0237(8) Uani 1 1 d . . .
H42 H 0.5670 0.8429 0.4138 0.028 Uiso 1 1 calc R . .
C43 C 0.5208(3) 0.9386(3) 0.3876(3) 0.0259(9) Uani 1 1 d . . .
H43 H 0.5457 0.9787 0.4512 0.031 Uiso 1 1 calc R . .
C44 C 0.5144(3) 0.7132(2) 0.2462(2) 0.0215(8) Uani 1 1 d . . .
C45 C 0.5049(3) 0.6635(2) 0.2917(3) 0.0240(8) Uani 1 1 d . . .
H45 H 0.4903 0.6856 0.3416 0.029 Uiso 1 1 calc R . .
C46 C 0.5164(3) 0.5831(3) 0.2646(3) 0.0280(9) Uani 1 1 d . . .
H46 H 0.5093 0.5494 0.2956 0.034 Uiso 1 1 calc R . .
C47 C 0.5493(3) 0.5979(3) 0.1492(3) 0.0266(9) Uani 1 1 d . . .
H47 H 0.5657 0.5748 0.1006 0.032 Uiso 1 1 calc R . .
C48 C 0.5374(3) 0.6788(3) 0.1735(2) 0.0247(8) Uani 1 1 d . . .
H48 H 0.5447 0.7112 0.1413 0.030 Uiso 1 1 calc R . .
C49 C 0.5519(3) 0.4634(3) 0.1673(3) 0.0339(10) Uani 1 1 d . . .
H49A H 0.5379 0.4377 0.1012 0.041 Uiso 1 1 calc R . .
H49B H 0.5058 0.4245 0.1733 0.041 Uiso 1 1 calc R . .
C50 C 0.6545(3) 0.4702(3) 0.2286(3) 0.0353(10) Uani 1 1 d . . .
H50A H 0.6999 0.5053 0.2192 0.053 Uiso 1 1 calc R . .
H50B H 0.6608 0.4118 0.2122 0.053 Uiso 1 1 calc R . .
H50C H 0.6693 0.4978 0.2941 0.053 Uiso 1 1 calc R . .
C51 C 1.0378(3) 0.3898(3) 0.6616(3) 0.0301(9) Uani 1 1 d . . .
H51A H 1.0999 0.4362 0.7065 0.045 Uiso 1 1 calc R . .
H51B H 1.0246 0.3778 0.5980 0.045 Uiso 1 1 calc R . .
H51C H 1.0409 0.3370 0.6697 0.045 Uiso 1 1 calc R . .
C52 C 0.9572(3) 0.4181(3) 0.6781(3) 0.0301(9) Uani 1 1 d . . .
H52A H 0.9505 0.4680 0.6639 0.036 Uiso 1 1 calc R . .
H52B H 0.8952 0.3698 0.6344 0.036 Uiso 1 1 calc R . .
C53 C 0.9633(3) 0.5177(3) 0.8223(3) 0.0412(11) Uani 1 1 d . . .
H53 H 0.9482 0.5552 0.7940 0.049 Uiso 1 1 calc R . .
C54 C 0.9732(3) 0.5413(3) 0.9098(3) 0.0393(11) Uani 1 1 d . . .
H54 H 0.9651 0.5948 0.9414 0.047 Uiso 1 1 calc R . .
C55 C 0.9950(3) 0.4877(2) 0.9526(3) 0.0251(9) Uani 1 1 d . . .
C56 C 1.0062(3) 0.4109(3) 0.9027(3) 0.0361(11) Uani 1 1 d . . .
H56 H 1.0208 0.3720 0.9292 0.043 Uiso 1 1 calc R . .
C57 C 0.9962(4) 0.3907(3) 0.8156(3) 0.0387(11) Uani 1 1 d . . .
H57 H 1.0050 0.3382 0.7826 0.046 Uiso 1 1 calc R . .
C58 C 0.9220(4) 0.0736(4) 0.1786(4) 0.0544(14) Uani 1 1 d . . .
H58A H 0.9861 0.0666 0.1927 0.082 Uiso 1 1 calc R . .
H58B H 0.9089 0.1067 0.1423 0.082 Uiso 1 1 calc R . .
H58C H 0.8723 0.0162 0.1424 0.082 Uiso 1 1 calc R . .
C59 C 0.9197(4) 0.1216(3) 0.2680(3) 0.0400(11) Uani 1 1 d . . .
H59A H 0.9655 0.1814 0.3004 0.048 Uiso 1 1 calc R . .
H59B H 0.8538 0.1263 0.2522 0.048 Uiso 1 1 calc R . .
C60 C 0.9599(3) 0.1320(3) 0.4220(3) 0.0296(9) Uani 1 1 d . . .
H60 H 0.9556 0.1892 0.4382 0.035 Uiso 1 1 calc R . .
C61 C 0.9813(3) 0.1018(3) 0.4871(3) 0.0302(9) Uani 1 1 d . . .
H61 H 0.9917 0.1380 0.5478 0.036 Uiso 1 1 calc R . .
C62 C 0.9882(3) 0.0178(3) 0.4654(3) 0.0258(9) Uani 1 1 d . . .
C63 C 0.9714(3) -0.0319(3) 0.3742(3) 0.0285(9) Uani 1 1 d . . .
H63 H 0.9751 -0.0894 0.3561 0.034 Uiso 1 1 calc R . .
C64 C 0.9496(3) 0.0014(3) 0.3113(3) 0.0304(9) Uani 1 1 d . . .
H64 H 0.9378 -0.0335 0.2497 0.036 Uiso 1 1 calc R . .
O23 O 0.6273(9) 1.0746(7) 1.0321(8) 0.068(3) Uani 0.33 1 d PDU A 1
C65 C 0.6020(8) 0.9196(6) 0.9185(8) 0.024(2) Uani 0.33 1 d PDU A 1
C66 C 0.6396(7) 1.0202(7) 0.9696(6) 0.050(4) Uani 0.33 1 d PDU A 1
C67 C 0.7007(10) 1.0490(8) 0.9301(9) 0.018(3) Uani 0.33 1 d PDU A 1
O23' O 0.7025(11) 1.0703(9) 0.9435(10) 0.061(4) Uani 0.33 1 d PDU B 2
C65' C 0.6276(17) 0.9500(11) 0.9702(16) 0.098(6) Uani 0.33 1 d PDU B 2
C66' C 0.6534(9) 1.0277(8) 0.9572(7) 0.046(4) Uani 0.33 1 d PDU B 2
C67' C 0.5888(9) 1.0874(8) 0.9627(9) 0.035(3) Uani 0.33 1 d PDU B 2
O24 O 0.7041(2) 0.1655(2) 0.2684(2) 0.0489(9) Uani 1 1 d . . .
O25 O 0.8281(2) 0.24919(19) 0.4580(2) 0.0370(7) Uani 1 1 d . . .
O26 O 0.5841(4) 0.2618(3) 0.2164(3) 0.0894(15) Uani 1 1 d . . .
O27 O 0.4678(6) 0.3653(5) 0.2698(6) 0.087(2) Uani 0.67 1 d P C 1
O27' O 0.3959(11) 0.3690(9) 0.2263(10) 0.071(4) Uani 0.33 1 d P D 2
O28 O 0.4436(11) 0.7326(7) 0.9458(8) 0.045(2) Uani 0.67 1 d P E 3
O28' O 0.428(2) 0.7562(15) 0.9662(15) 0.056(6) Uani 0.33 1 d P F 4
O29 O 0.6570(7) 0.7579(6) 0.7256(7) 0.061(3) Uani 0.56 1 d P G 5
O29' O 0.6686(8) 0.8078(7) 0.7306(7) 0.070(3) Uani 0.50 1 d P H 6
O30 O 0.8363(2) 0.7803(2) 0.7297(2) 0.0423(8) Uani 1 1 d . . .
O31 O 0.5432(2) 0.7203(2) 0.5408(2) 0.0451(8) Uani 1 1 d . . .
O32 O 0.0600(2) 0.80261(17) 0.33578(19) 0.0301(6) Uani 1 1 d . . .
O33 O 0.0150(3) 0.8280(2) 0.1791(2) 0.0542(9) Uani 1 1 d . . .
O34 O 0.9010(4) 0.6401(3) 0.7306(3) 0.0381(11) Uani 0.75 1 d P I 1
O34' O 0.8513(19) 0.6298(16) 0.7390(17) 0.103(8) Uani 0.25 1 d PU J 2
O35 O 0.5826(6) 0.5254(5) 0.4294(5) 0.0453(19) Uani 0.50 1 d P K 3
O35' O 0.5884(8) 0.5641(6) 0.4771(8) 0.064(3) Uani 0.50 1 d P L 4
O36 O 0.5969(11) 0.8061(9) 0.8433(10) 0.033(3) Uani 0.20 1 d P M 5
O36' O 0.6099(13) 0.8897(13) 0.8474(17) 0.069(6) Uani 0.20 1 d P N 6
O37 O 0.7078(13) 0.9933(12) 1.0075(10) 0.048(4) Uani 0.20 1 d PU O 7
O38 O 0.4435(6) 0.4242(5) 0.4150(5) 0.0398(19) Uani 0.40 1 d P . .

loop_
_atom_site_aniso_label
_atom_site_aniso_U_11
_atom_site_aniso_U_22
_atom_site_aniso_U_33
_atom_site_aniso_U_23
_atom_site_aniso_U_13
_atom_site_aniso_U_12
S1 0.0224(5) 0.0246(5) 0.0205(4) 0.0129(4) 0.0090(4) 0.0068(4)
S2 0.0294(6) 0.0299(6) 0.0186(5) 0.0127(4) 0.0037(4) -0.0002(5)
S3 0.0213(5) 0.0279(5) 0.0161(4) 0.0074(4) 0.0086(4) 0.0087(4)
S4 0.0241(6) 0.0333(6) 0.0205(5) -0.0018(4) 0.0107(4) 0.0009(5)
O1 0.0309(16) 0.0244(14) 0.0287(14) 0.0129(12) 0.0151(13) 0.0072(12)
O2 0.0222(15) 0.0349(16) 0.0217(13) 0.0157(12) 0.0071(12) 0.0100(13)
O3 0.0218(14) 0.0312(15) 0.0283(14) 0.0153(12) 0.0142(12) 0.0114(12)
O4 0.0347(17) 0.0309(16) 0.0187(14) 0.0108(12) -0.0025(13) -0.0066(13)
O5 0.0394(18) 0.0373(17) 0.0248(15) 0.0181(13) 0.0116(14) 0.0006(14)
O6 0.0327(17) 0.0371(17) 0.0316(15) 0.0215(14) 0.0081(13) 0.0119(14)
O7 0.0427(18) 0.0249(15) 0.0165(13) 0.0066(11) 0.0140(13) 0.0029(13)
O8 0.054(2) 0.065(2) 0.0282(16) 0.0278(16) 0.0177(16) 0.0111(19)
O9 0.064(3) 0.059(2) 0.0314(17) 0.0200(17) 0.0228(18) 0.0107(19)
O10 0.069(2) 0.0389(18) 0.0221(15) 0.0139(13) 0.0230(16) 0.0134(17)
O11 0.0291(15) 0.0256(14) 0.0172(13) 0.0109(11) 0.0106(12) 0.0101(12)
O12 0.0331(16) 0.0274(15) 0.0212(13) 0.0067(12) 0.0131(13) 0.0098(13)
O13 0.0227(15) 0.0337(16) 0.0219(13) 0.0115(12) 0.0083(12) 0.0110(13)
O14 0.0261(15) 0.0395(17) 0.0248(14) 0.0138(13) 0.0158(12) 0.0110(13)
O15 0.0306(17) 0.0388(17) 0.0251(14) 0.0078(13) 0.0142(13) 0.0073(14)
O16 0.0376(18) 0.0315(17) 0.0388(17) 0.0032(13) 0.0244(15) 0.0109(14)
O17 0.0278(17) 0.054(2) 0.0206(15) -0.0069(14) 0.0081(13) -0.0039(15)
O18 0.0258(15) 0.0332(16) 0.0285(14) 0.0161(12) 0.0156(13) 0.0122(13)
O19 0.0277(16) 0.0355(16) 0.0295(15) 0.0150(13) 0.0147(13) 0.0103(13)
O20 0.0265(15) 0.0301(15) 0.0243(14) 0.0158(12) 0.0085(12) 0.0074(13)
O21 0.0332(17) 0.0480(18) 0.0208(14) 0.0157(13) 0.0133(13) 0.0136(15)
O22 0.0357(18) 0.055(2) 0.0159(14) 0.0097(13) 0.0110(13) 0.0157(15)
C1 0.023(2) 0.028(2) 0.0204(18) 0.0077(16) 0.0106(17) 0.0065(17)
C2 0.020(2) 0.025(2) 0.0228(19) 0.0106(16) 0.0077(16) 0.0044(17)
C3 0.0152(19) 0.026(2) 0.0159(17) 0.0093(15) 0.0040(15) 0.0024(16)
C4 0.0173(19) 0.0224(19) 0.0180(18) 0.0089(15) 0.0068(15) 0.0035(16)
C5 0.018(2) 0.025(2) 0.0177(18) 0.0097(16) 0.0065(15) 0.0029(16)
C6 0.021(2) 0.021(2) 0.0197(18) 0.0081(15) 0.0069(16) 0.0038(16)
C7 0.023(2) 0.023(2) 0.026(2) 0.0129(17) 0.0102(17) 0.0043(17)
C8 0.019(2) 0.025(2) 0.0182(18) 0.0103(16) 0.0027(16) -0.0003(16)
C9 0.0160(19) 0.0211(19) 0.0181(18) 0.0076(15) 0.0051(15) 0.0007(16)
C10 0.019(2) 0.027(2) 0.0164(18) 0.0081(16) 0.0055(16) -0.0012(17)
C11 0.061(3) 0.030(2) 0.020(2) 0.0030(18) 0.020(2) 0.002(2)
C12 0.053(3) 0.042(3) 0.019(2) 0.0101(19) 0.012(2) 0.004(2)
C13 0.067(4) 0.067(4) 0.031(3) 0.028(3) 0.022(3) 0.014(3)
C14 0.068(4) 0.050(3) 0.027(2) 0.020(2) 0.019(2) 0.011(3)
C15 0.060(4) 0.064(3) 0.040(3) 0.036(3) 0.025(3) 0.027(3)
C16 0.069(4) 0.054(3) 0.029(2) 0.024(2) 0.022(3) 0.011(3)
C17 0.040(3) 0.037(2) 0.022(2) 0.0157(18) 0.0164(19) 0.019(2)
C18 0.035(2) 0.028(2) 0.0207(19) 0.0101(17) 0.0147(18) 0.0121(19)
C19 0.0163(19) 0.026(2) 0.0195(18) 0.0047(16) 0.0067(16) 0.0015(16)
C20 0.0180(19) 0.028(2) 0.0191(18) 0.0070(16) 0.0113(16) 0.0079(16)
C21 0.032(2) 0.032(2) 0.0212(19) 0.0092(17) 0.0142(18) 0.0138(19)
C22 0.032(2) 0.040(2) 0.022(2) 0.0155(18) 0.0127(18) 0.017(2)
C23 0.022(2) 0.036(2) 0.0171(18) 0.0056(17) 0.0070(17) 0.0041(18)
C24 0.0170(19) 0.027(2) 0.0202(18) 0.0041(16) 0.0088(16) 0.0051(17)
C25 0.019(2) 0.027(2) 0.0219(19) -0.0014(16) 0.0103(17) 0.0004(17)
C26 0.027(2) 0.027(2) 0.035(2) 0.0039(18) 0.0152(19) 0.0069(19)
C27 0.032(2) 0.023(2) 0.037(2) 0.0098(18) 0.018(2) 0.0081(19)
C28 0.019(2) 0.029(2) 0.029(2) 0.0101(17) 0.0114(17) 0.0030(17)
C29 0.028(2) 0.044(3) 0.042(2) 0.025(2) 0.018(2) 0.018(2)
C30 0.027(2) 0.042(3) 0.034(2) 0.021(2) 0.0118(19) 0.008(2)
C31 0.026(2) 0.042(3) 0.0204(19) 0.0144(18) 0.0080(17) 0.0078(19)
C32 0.032(2) 0.038(2) 0.025(2) 0.0184(19) 0.0101(19) 0.011(2)
C33 0.039(3) 0.030(2) 0.024(2) 0.0125(18) 0.010(2) 0.001(2)
C34 0.030(2) 0.042(3) 0.022(2) 0.0143(18) 0.0121(18) 0.005(2)
C35 0.091(5) 0.148(6) 0.031(3) 0.050(4) 0.036(3) 0.087(5)
C36 0.076(4) 0.103(5) 0.035(3) 0.044(3) 0.036(3) 0.059(4)
N1 0.0287(19) 0.0303(19) 0.0296(18) 0.0145(15) 0.0137(16) 0.0101(16)
N2 0.0215(18) 0.0238(17) 0.0240(17) 0.0069(14) 0.0100(14) 0.0032(14)
N3 0.0236(18) 0.0278(18) 0.0222(16) 0.0072(14) 0.0114(14) 0.0067(15)
N4 0.0243(19) 0.0273(19) 0.0322(19) 0.0108(15) 0.0125(16) 0.0051(15)
C37 0.068(4) 0.036(3) 0.053(3) 0.025(2) 0.038(3) 0.024(3)
C38 0.046(3) 0.038(3) 0.043(3) 0.023(2) 0.022(2) 0.023(2)
C39 0.028(2) 0.041(3) 0.027(2) 0.0192(19) 0.0097(18) 0.013(2)
C40 0.025(2) 0.038(2) 0.0205(19) 0.0126(18) 0.0081(17) 0.0101(19)
C41 0.021(2) 0.027(2) 0.0224(19) 0.0105(17) 0.0103(17) 0.0037(17)
C42 0.018(2) 0.031(2) 0.0233(19) 0.0129(17) 0.0102(16) 0.0068(17)
C43 0.025(2) 0.029(2) 0.024(2) 0.0115(17) 0.0135(17) 0.0068(18)
C44 0.0136(19) 0.026(2) 0.0173(17) 0.0065(15) 0.0041(15) 0.0035(16)
C45 0.019(2) 0.026(2) 0.0207(18) 0.0063(16) 0.0075(16) 0.0037(17)
C46 0.024(2) 0.030(2) 0.024(2) 0.0107(17) 0.0082(17) 0.0034(18)
C47 0.020(2) 0.032(2) 0.0237(19) 0.0079(17) 0.0114(17) 0.0057(18)
C48 0.019(2) 0.031(2) 0.0180(18) 0.0104(16) 0.0063(16) 0.0035(17)
C49 0.038(3) 0.025(2) 0.032(2) 0.0071(18) 0.017(2) 0.006(2)
C50 0.040(3) 0.032(2) 0.031(2) 0.0114(19) 0.015(2) 0.014(2)
C51 0.031(2) 0.038(2) 0.026(2) 0.0155(18) 0.0168(19) 0.011(2)
C52 0.031(2) 0.035(2) 0.0196(19) 0.0113(18) 0.0095(18) 0.0100(19)
C53 0.049(3) 0.038(3) 0.028(2) 0.012(2) 0.011(2) 0.023(2)
C54 0.049(3) 0.037(3) 0.029(2) 0.011(2) 0.016(2) 0.025(2)
C55 0.016(2) 0.026(2) 0.026(2) 0.0055(17) 0.0100(17) 0.0037(17)
C56 0.054(3) 0.029(2) 0.036(2) 0.0157(19) 0.030(2) 0.015(2)
C57 0.064(3) 0.024(2) 0.036(2) 0.0122(19) 0.033(2) 0.014(2)
C58 0.060(4) 0.064(4) 0.054(3) 0.035(3) 0.033(3) 0.020(3)
C59 0.044(3) 0.029(2) 0.035(2) 0.015(2) 0.009(2) 0.005(2)
C60 0.032(2) 0.022(2) 0.039(2) 0.0133(18) 0.021(2) 0.0072(18)
C61 0.029(2) 0.027(2) 0.037(2) 0.0106(18) 0.021(2) 0.0089(19)
C62 0.019(2) 0.022(2) 0.035(2) 0.0104(17) 0.0153(18) 0.0024(16)
C63 0.025(2) 0.022(2) 0.034(2) 0.0078(17) 0.0140(18) 0.0081(18)
C64 0.027(2) 0.026(2) 0.032(2) 0.0082(18) 0.0138(19) 0.0071(18)
O23 0.069(3) 0.068(3) 0.068(3) 0.0300(17) 0.0336(18) 0.0222(14)
C65 0.024(3) 0.024(3) 0.023(3) 0.0102(14) 0.0118(15) 0.0072(13)
C66 0.050(4) 0.050(4) 0.050(4) 0.023(2) 0.024(2) 0.0158(16)
C67 0.019(3) 0.018(3) 0.019(3) 0.0088(17) 0.0088(17) 0.0058(14)
O23' 0.061(5) 0.062(5) 0.061(4) 0.028(2) 0.029(2) 0.0188(17)
C65' 0.098(6) 0.098(6) 0.098(6) 0.044(3) 0.047(3) 0.031(2)
C66' 0.046(4) 0.047(4) 0.046(4) 0.0207(19) 0.022(2) 0.0150(16)
C67' 0.036(3) 0.035(3) 0.035(3) 0.0165(16) 0.0163(17) 0.0108(14)
O24 0.047(2) 0.048(2) 0.0363(18) 0.0163(16) 0.0134(16) -0.0004(17)
O25 0.0332(17) 0.0409(18) 0.0329(16) 0.0122(14) 0.0163(14) 0.0110(15)
O26 0.114(4) 0.078(3) 0.064(3) 0.046(3) 0.022(3) 0.017(3)
O27 0.109(6) 0.114(6) 0.100(6) 0.080(5) 0.073(6) 0.057(6)
O27' 0.087(10) 0.072(9) 0.074(9) 0.032(7) 0.058(9) 0.025(8)
O28 0.051(5) 0.036(6) 0.021(3) 0.004(4) 0.005(3) 0.000(4)
O28' 0.056(12) 0.028(11) 0.044(13) 0.023(10) -0.014(9) 0.000(7)
O29 0.051(5) 0.077(6) 0.057(5) 0.044(6) 0.020(4) 0.004(5)
O29' 0.062(6) 0.088(8) 0.059(5) 0.021(6) 0.038(5) 0.023(7)
O30 0.050(2) 0.0471(19) 0.0319(16) 0.0195(15) 0.0185(15) 0.0193(17)
O31 0.0333(18) 0.075(2) 0.0445(19) 0.0389(18) 0.0213(16) 0.0241(17)
O32 0.0342(17) 0.0260(15) 0.0310(15) 0.0116(12) 0.0174(13) 0.0099(13)
O33 0.049(2) 0.079(3) 0.053(2) 0.050(2) 0.0214(18) 0.023(2)
O34 0.049(3) 0.040(3) 0.044(2) 0.026(2) 0.029(2) 0.024(2)
O34' 0.111(12) 0.089(10) 0.102(11) 0.049(8) 0.037(8) 0.041(9)
O35 0.039(4) 0.050(5) 0.044(5) 0.031(4) 0.010(4) 0.007(4)
O35' 0.071(6) 0.049(6) 0.096(8) 0.035(5) 0.059(7) 0.020(5)
O36 0.041(9) 0.038(9) 0.041(8) 0.022(7) 0.031(8) 0.019(7)
O36' 0.040(11) 0.070(14) 0.131(19) 0.058(14) 0.058(13) 0.025(10)
O37 0.053(8) 0.074(8) 0.029(6) 0.039(6) 0.013(6) 0.028(7)
O38 0.046(5) 0.047(5) 0.038(4) 0.022(4) 0.026(4) 0.022(4)

loop_
_atom_type_symbol
_atom_type_description
_atom_type_scat_dispersion_real
_atom_type_scat_dispersion_imag
_atom_type_scat_source
C C 0.0033 0.0016 'International Tables Vol C Tables 4.2.6.8 and 6.1.1.4'
H H 0.0000 0.0000 'International Tables Vol C Tables 4.2.6.8 and 6.1.1.4'
N N 0.0061 0.0033 'International Tables Vol C Tables 4.2.6.8 and 6.1.1.4'
O O 0.0106 0.0060 'International Tables Vol C Tables 4.2.6.8 and 6.1.1.4'
S S 0.1246 0.1234 'International Tables Vol C Tables 4.2.6.8 and 6.1.1.4'

loop_
_geom_angle_atom_site_label_1
_geom_angle_atom_site_label_2
_geom_angle_atom_site_label_3
_geom_angle
_geom_angle_site_symmetry_1
_geom_angle_site_symmetry_3
O2 S1 O3 113.75(16) . .
O2 S1 O1 112.07(16) . .
O3 S1 O1 111.40(16) . .
O2 S1 C3 108.74(16) . .
O3 S1 C3 106.03(16) . .
O1 S1 C3 104.19(16) . .
O5 S2 O4 114.04(18) . .
O5 S2 O6 111.61(18) . .
O4 S2 O6 111.98(18) . .
O5 S2 C8 109.23(18) . .
O4 S2 C8 105.17(16) . .
O6 S2 C8 104.09(17) . .
O13 S3 O12 112.06(17) . .
O13 S3 O14 113.62(17) . .
O12 S3 O14 111.51(16) . .
O13 S3 C20 106.47(16) . .
O12 S3 C20 104.69(17) . .
O14 S3 C20 107.88(17) . .
O17 S4 O16 112.16(19) . .
O17 S4 O15 114.7(2) . .
O16 S4 O15 111.32(18) . .
O17 S4 C25 108.15(18) . .
O16 S4 C25 103.66(19) . .
O15 S4 C25 105.94(17) . .
C10 O7 C11 115.9(3) . .
C12 O8 C13 111.9(4) . .
C15 O9 C14 114.0(4) . .
C17 O10 C16 110.1(3) . .
C5 O11 C18 118.7(3) 2_776 .
C28 O18 C29 116.4(3) . .
C30 O19 C31 112.0(3) . .
C33 O20 C32 110.9(3) . .
C35 O21 C34 110.0(3) . .
C23 O22 C36 119.2(4) 2_565 .
C10 C1 C2 119.8(3) . .
C10 C1 H1 120.1 . .
C2 C1 H1 120.1 . .
C3 C2 C1 121.6(4) . .
C3 C2 H2 119.2 . .
C1 C2 H2 119.2 . .
C2 C3 C4 119.4(3) . .
C2 C3 S1 114.1(3) . .
C4 C3 S1 126.1(3) . .
C9 C4 C3 118.6(3) . .
C9 C4 C5 117.6(3) . .
C3 C4 C5 123.8(3) . .
O11 C5 C6 123.5(3) 2_776 .
O11 C5 C4 115.0(3) 2_776 .
C6 C5 C4 121.5(3) . .
C5 C6 C7 119.3(3) . .
C5 C6 H6 120.4 . .
C7 C6 H6 120.4 . .
C8 C7 C6 121.8(4) . .
C8 C7 H7 119.1 . .
C6 C7 H7 119.1 . .
C7 C8 C9 119.8(3) . .
C7 C8 S2 115.0(3) . .
C9 C8 S2 124.6(3) . .
C4 C9 C10 117.4(3) . .
C4 C9 C8 118.2(3) . .
C10 C9 C8 124.4(3) . .
C1 C10 O7 123.2(3) . .
C1 C10 C9 121.3(3) . .
O7 C10 C9 115.5(3) . .
O7 C11 C12 108.1(4) . .
O7 C11 H11A 110.1 . .
C12 C11 H11A 110.1 . .
O7 C11 H11B 110.1 . .
C12 C11 H11B 110.1 . .
H11A C11 H11B 108.4 . .
O8 C12 C11 110.0(4) . .
O8 C12 H12A 109.7 . .
C11 C12 H12A 109.7 . .
O8 C12 H12B 109.7 . .
C11 C12 H12B 109.7 . .
H12A C12 H12B 108.2 . .
O8 C13 C14 109.9(4) . .
O8 C13 H13A 109.7 . .
C14 C13 H13A 109.7 . .
O8 C13 H13B 109.7 . .
C14 C13 H13B 109.7 . .
H13A C13 H13B 108.2 . .
O9 C14 C13 109.8(4) . .
O9 C14 H14A 109.7 . .
C13 C14 H14A 109.7 . .
O9 C14 H14B 109.7 . .
C13 C14 H14B 109.7 . .
H14A C14 H14B 108.2 . .
O9 C15 C16 112.4(4) . .
O9 C15 H15A 109.1 . .
C16 C15 H15A 109.1 . .
O9 C15 H15B 109.1 . .
C16 C15 H15B 109.1 . .
H15A C15 H15B 107.9 . .
O10 C16 C15 110.4(4) . .
O10 C16 H16A 109.6 . .
C15 C16 H16A 109.6 . .
O10 C16 H16B 109.6 . .
C15 C16 H16B 109.6 . .
H16A C16 H16B 108.1 . .
O10 C17 C18 108.6(3) . .
O10 C17 H17A 110.0 . .
C18 C17 H17A 110.0 . .
O10 C17 H17B 110.0 . .
C18 C17 H17B 110.0 . .
H17A C17 H17B 108.3 . .
O11 C18 C17 104.1(3) . .
O11 C18 H18A 110.9 . .
C17 C18 H18A 110.9 . .
O11 C18 H18B 110.9 . .
C17 C18 H18B 110.9 . .
H18A C18 H18B 109.0 . .
C28 C19 C24 116.7(3) . .
C28 C19 C20 124.7(3) . .
C24 C19 C20 118.6(3) . .
C21 C20 C19 118.9(3) . .
C21 C20 S3 114.5(3) . .
C19 C20 S3 126.1(3) . .
C20 C21 C22 121.6(4) . .
C20 C21 H21 119.2 . .
C22 C21 H21 119.2 . .
C23 C22 C21 120.4(4) . .
C23 C22 H22 119.8 . .
C21 C22 H22 119.8 . .
O22 C23 C22 124.0(4) 2_565 .
O22 C23 C24 115.1(3) 2_565 .
C22 C23 C24 120.8(3) . .
C23 C24 C25 123.6(3) . .
C23 C24 C19 117.4(3) . .
C25 C24 C19 119.0(4) . .
C26 C25 C24 118.6(4) . .
C26 C25 S4 114.5(3) . .
C24 C25 S4 126.3(3) . .
C25 C26 C27 122.1(4) . .
C25 C26 H26 118.9 . .
C27 C26 H26 118.9 . .
C28 C27 C26 119.9(4) . .
C28 C27 H27 120.0 . .
C26 C27 H27 120.0 . .
O18 C28 C27 121.9(4) . .
O18 C28 C19 116.4(3) . .
C27 C28 C19 121.5(4) . .
O18 C29 C30 109.3(3) . .
O18 C29 H29A 109.8 . .
C30 C29 H29A 109.8 . .
O18 C29 H29B 109.8 . .
C30 C29 H29B 109.8 . .
H29A C29 H29B 108.3 . .
O19 C30 C29 108.3(3) . .
O19 C30 H30A 110.0 . .
C29 C30 H30A 110.0 . .
O19 C30 H30B 110.0 . .
C29 C30 H30B 110.0 . .
H30A C30 H30B 108.4 . .
O19 C31 C32 108.3(3) . .
O19 C31 H31A 110.0 . .
C32 C31 H31A 110.0 . .
O19 C31 H31B 110.0 . .
C32 C31 H31B 110.0 . .
H31A C31 H31B 108.4 . .
O20 C32 C31 108.7(3) . .
O20 C32 H32A 109.9 . .
C31 C32 H32A 109.9 . .
O20 C32 H32B 109.9 . .
C31 C32 H32B 109.9 . .
H32A C32 H32B 108.3 . .
O20 C33 C34 109.4(3) . .
O20 C33 H33A 109.8 . .
C34 C33 H33A 109.8 . .
O20 C33 H33B 109.8 . .
C34 C33 H33B 109.8 . .
H33A C33 H33B 108.2 . .
O21 C34 C33 109.9(3) . .
O21 C34 H34A 109.7 . .
C33 C34 H34A 109.7 . .
O21 C34 H34B 109.7 . .
C33 C34 H34B 109.7 . .
H34A C34 H34B 108.2 . .
O21 C35 C36 110.6(4) . .
O21 C35 H35A 109.5 . .
C36 C35 H35A 109.5 . .
O21 C35 H35B 109.5 . .
C36 C35 H35B 109.5 . .
H35A C35 H35B 108.1 . .
O22 C36 C35 106.1(4) . .
O22 C36 H36A 110.5 . .
C35 C36 H36A 110.5 . .
O22 C36 H36B 110.5 . .
C35 C36 H36B 110.5 . .
H36A C36 H36B 108.7 . .
C43 N1 C39 120.2(4) . .
C43 N1 C38 120.2(3) . .
C39 N1 C38 119.6(3) . .
C47 N2 C46 121.1(3) . .
C47 N2 C49 119.9(3) . .
C46 N2 C49 119.0(3) . .
C53 N3 C57 119.6(4) . .
C53 N3 C52 119.8(3) . .
C57 N3 C52 120.5(3) . .
C64 N4 C60 119.6(4) . .
C64 N4 C59 123.0(3) . .
C60 N4 C59 117.4(3) . .
C38 C37 H37A 109.5 . .
C38 C37 H37B 109.5 . .
H37A C37 H37B 109.5 . .
C38 C37 H37C 109.5 . .
H37A C37 H37C 109.5 . .
H37B C37 H37C 109.5 . .
C37 C38 N1 111.0(4) . .
C37 C38 H38A 109.4 . .
N1 C38 H38A 109.4 . .
C37 C38 H38B 109.4 . .
N1 C38 H38B 109.4 . .
H38A C38 H38B 108.0 . .
N1 C39 C40 121.4(4) . .
N1 C39 H39 119.3 . .
C40 C39 H39 119.3 . .
C39 C40 C41 119.9(4) . .
C39 C40 H40 120.0 . .
C41 C40 H40 120.0 . .
C40 C41 C42 117.7(4) . .
C40 C41 C44 120.9(3) . .
C42 C41 C44 121.4(3) . .
C43 C42 C41 120.2(4) . .
C43 C42 H42 119.9 . .
C41 C42 H42 119.9 . .
N1 C43 C42 120.7(4) . .
N1 C43 H43 119.7 . .
C42 C43 H43 119.7 . .
C45 C44 C48 118.1(4) . .
C45 C44 C41 121.7(3) . .
C48 C44 C41 120.1(3) . .
C46 C45 C44 120.2(4) . .
C46 C45 H45 119.9 . .
C44 C45 H45 119.9 . .
N2 C46 C45 120.5(4) . .
N2 C46 H46 119.8 . .
C45 C46 H46 119.8 . .
N2 C47 C48 120.4(4) . .
N2 C47 H47 119.8 . .
C48 C47 H47 119.8 . .
C47 C48 C44 119.7(4) . .
C47 C48 H48 120.2 . .
C44 C48 H48 120.2 . .
N2 C49 C50 111.0(3) . .
N2 C49 H49A 109.4 . .
C50 C49 H49A 109.4 . .
N2 C49 H49B 109.4 . .
C50 C49 H49B 109.4 . .
H49A C49 H49B 108.0 . .
C49 C50 H50A 109.5 . .
C49 C50 H50B 109.5 . .
H50A C50 H50B 109.5 . .
C49 C50 H50C 109.5 . .
H50A C50 H50C 109.5 . .
H50B C50 H50C 109.5 . .
C52 C51 H51A 109.5 . .
C52 C51 H51B 109.5 . .
H51A C51 H51B 109.5 . .
C52 C51 H51C 109.5 . .
H51A C51 H51C 109.5 . .
H51B C51 H51C 109.5 . .
N3 C52 C51 113.4(3) . .
N3 C52 H52A 108.9 . .
C51 C52 H52A 108.9 . .
N3 C52 H52B 108.9 . .
C51 C52 H52B 108.9 . .
H52A C52 H52B 107.7 . .
N3 C53 C54 121.7(4) . .
N3 C53 H53 119.2 . .
C54 C53 H53 119.2 . .
C53 C54 C55 120.4(4) . .
C53 C54 H54 119.8 . .
C55 C54 H54 119.8 . .
C54 C55 C56 116.8(4) . .
C54 C55 C55 120.9(4) . 2_767
C56 C55 C55 122.3(5) . 2_767
C57 C56 C55 120.4(4) . .
C57 C56 H56 119.8 . .
C55 C56 H56 119.8 . .
N3 C57 C56 121.1(4) . .
N3 C57 H57 119.5 . .
C56 C57 H57 119.5 . .
C59 C58 H58A 109.5 . .
C59 C58 H58B 109.5 . .
H58A C58 H58B 109.5 . .
C59 C58 H58C 109.5 . .
H58A C58 H58C 109.5 . .
H58B C58 H58C 109.5 . .
N4 C59 C58 116.5(4) . .
N4 C59 H59A 108.2 . .
C58 C59 H59A 108.2 . .
N4 C59 H59B 108.2 . .
C58 C59 H59B 108.2 . .
H59A C59 H59B 107.3 . .
N4 C60 C61 121.7(4) . .
N4 C60 H60 119.2 . .
C61 C60 H60 119.1 . .
C60 C61 C62 120.5(4) . .
C60 C61 H61 119.8 . .
C62 C61 H61 119.8 . .
C61 C62 C63 116.4(4) . .
C61 C62 C62 122.3(4) . 2_756
C63 C62 C62 121.3(4) . 2_756
C64 C63 C62 120.8(4) . .
C64 C63 H63 119.6 . .
C62 C63 H63 119.6 . .
N4 C64 C63 121.1(4) . .
N4 C64 H64 119.5 . .
C63 C64 H64 119.5 . .
O23 C66 C67 121.6(11) . .
O23 C66 C65 132.0(11) . .
C67 C66 C65 106.4(7) . .
O23' C66' C65' 149.8(15) . .
O23' C66' C67' 93.8(12) . .
C65' C66' C67' 116.4(9) . .

loop_
_geom_bond_atom_site_label_1
_geom_bond_atom_site_label_2
_geom_bond_distance
_geom_bond_site_symmetry_2
S1 O2 1.458(3) .
S1 O3 1.464(3) .
S1 O1 1.464(3) .
S1 C3 1.807(4) .
S2 O5 1.449(3) .
S2 O4 1.463(3) .
S2 O6 1.466(3) .
S2 C8 1.807(4) .
S3 O13 1.453(3) .
S3 O12 1.457(3) .
S3 O14 1.463(3) .
S3 C20 1.796(4) .
S4 O17 1.450(3) .
S4 O16 1.464(3) .
S4 O15 1.466(3) .
S4 C25 1.805(4) .
O7 C10 1.370(4) .
O7 C11 1.446(5) .
O8 C12 1.410(6) .
O8 C13 1.437(5) .
O9 C15 1.386(6) .
O9 C14 1.415(6) .
O10 C17 1.424(5) .
O10 C16 1.457(5) .
O11 C5 1.352(4) 2_776
O11 C18 1.435(4) .
O18 C28 1.365(5) .
O18 C29 1.451(5) .
O19 C30 1.427(5) .
O19 C31 1.434(4) .
O20 C33 1.427(5) .
O20 C32 1.432(5) .
O21 C35 1.392(6) .
O21 C34 1.439(4) .
O22 C23 1.353(4) 2_565
O22 C36 1.412(6) .
C1 C10 1.368(5) .
C1 C2 1.402(5) .
C1 H1 0.9500 .
C2 C3 1.378(5) .
C2 H2 0.9500 .
C3 C4 1.437(5) .
C4 C9 1.435(5) .
C4 C5 1.440(5) .
C5 O11 1.352(4) 2_776
C5 C6 1.374(5) .
C6 C7 1.402(5) .
C6 H6 0.9500 .
C7 C8 1.374(5) .
C7 H7 0.9500 .
C8 C9 1.439(5) .
C9 C10 1.435(5) .
C11 C12 1.510(6) .
C11 H11A 0.9900 .
C11 H11B 0.9900 .
C12 H12A 0.9900 .
C12 H12B 0.9900 .
C13 C14 1.480(7) .
C13 H13A 0.9900 .
C13 H13B 0.9900 .
C14 H14A 0.9900 .
C14 H14B 0.9900 .
C15 C16 1.474(7) .
C15 H15A 0.9900 .
C15 H15B 0.9900 .
C16 H16A 0.9900 .
C16 H16B 0.9900 .
C17 C18 1.518(5) .
C17 H17A 0.9900 .
C17 H17B 0.9900 .
C18 H18A 0.9900 .
C18 H18B 0.9900 .
C19 C28 1.433(6) .
C19 C24 1.443(5) .
C19 C20 1.446(5) .
C20 C21 1.376(5) .
C21 C22 1.402(5) .
C21 H21 0.9500 .
C22 C23 1.368(6) .
C22 H22 0.9500 .
C23 O22 1.353(4) 2_565
C23 C24 1.440(6) .
C24 C25 1.443(5) .
C25 C26 1.370(6) .
C26 C27 1.398(6) .
C26 H26 0.9500 .
C27 C28 1.366(6) .
C27 H27 0.9500 .
C29 C30 1.492(6) .
C29 H29A 0.9900 .
C29 H29B 0.9900 .
C30 H30A 0.9900 .
C30 H30B 0.9900 .
C31 C32 1.505(6) .
C31 H31A 0.9900 .
C31 H31B 0.9900 .
C32 H32A 0.9900 .
C32 H32B 0.9900 .
C33 C34 1.499(6) .
C33 H33A 0.9900 .
C33 H33B 0.9900 .
C34 H34A 0.9900 .
C34 H34B 0.9900 .
C35 C36 1.526(6) .
C35 H35A 0.9900 .
C35 H35B 0.9900 .
C36 H36A 0.9900 .
C36 H36B 0.9900 .
N1 C43 1.348(5) .
N1 C39 1.353(5) .
N1 C38 1.504(5) .
N2 C47 1.350(5) .
N2 C46 1.354(5) .
N2 C49 1.499(5) .
N3 C53 1.326(5) .
N3 C57 1.340(5) .
N3 C52 1.499(5) .
N4 C64 1.344(5) .
N4 C60 1.350(5) .
N4 C59 1.498(5) .
C37 C38 1.502(6) .
C37 H37A 0.9800 .
C37 H37B 0.9800 .
C37 H37C 0.9800 .
C38 H38A 0.9900 .
C38 H38B 0.9900 .
C39 C40 1.368(6) .
C39 H39 0.9500 .
C40 C41 1.395(5) .
C40 H40 0.9500 .
C41 C42 1.403(5) .
C41 C44 1.476(5) .
C42 C43 1.375(5) .
C42 H42 0.9500 .
C43 H43 0.9500 .
C44 C45 1.395(5) .
C44 C48 1.405(5) .
C45 C46 1.366(5) .
C45 H45 0.9500 .
C46 H46 0.9500 .
C47 C48 1.376(6) .
C47 H47 0.9500 .
C48 H48 0.9500 .
C49 C50 1.509(6) .
C49 H49A 0.9900 .
C49 H49B 0.9900 .
C50 H50A 0.9800 .
C50 H50B 0.9800 .
C50 H50C 0.9800 .
C51 C52 1.515(6) .
C51 H51A 0.9800 .
C51 H51B 0.9800 .
C51 H51C 0.9800 .
C52 H52A 0.9900 .
C52 H52B 0.9900 .
C53 C54 1.367(6) .
C53 H53 0.9500 .
C54 C55 1.384(6) .
C54 H54 0.9500 .
C55 C56 1.386(6) .
C55 C55 1.488(7) 2_767
C56 C57 1.369(6) .
C56 H56 0.9500 .
C57 H57 0.9500 .
C58 C59 1.500(6) .
C58 H58A 0.9800 .
C58 H58B 0.9800 .
C58 H58C 0.9800 .
C59 H59A 0.9900 .
C59 H59B 0.9900 .
C60 C61 1.358(6) .
C60 H60 0.9500 .
C61 C62 1.401(6) .
C61 H61 0.9500 .
C62 C63 1.404(5) .
C62 C62 1.487(8) 2_756
C63 C64 1.366(6) .
C63 H63 0.9500 .
C64 H64 0.9500 .
O23 C66 1.264(9) .
C65 C66 1.545(9) .
C66 C67 1.514(9) .
O23' C66' 1.151(9) .
C65' C66' 1.477(9) .
C66' C67' 1.552(9) .

loop_
_geom_torsion_atom_site_label_1
_geom_torsion_atom_site_label_2
_geom_torsion_atom_site_label_3
_geom_torsion_atom_site_label_4
_geom_torsion
_geom_torsion_site_symmetry_1
_geom_torsion_site_symmetry_4
C10 C1 C2 C3 -6.0(6) . .
C1 C2 C3 C4 1.0(6) . .
C1 C2 C3 S1 173.9(3) . .
O2 S1 C3 C2 102.4(3) . .
O3 S1 C3 C2 -134.9(3) . .
O1 S1 C3 C2 -17.2(3) . .
O2 S1 C3 C4 -85.2(3) . .
O3 S1 C3 C4 37.5(4) . .
O1 S1 C3 C4 155.1(3) . .
C2 C3 C4 C9 10.5(5) . .
S1 C3 C4 C9 -161.5(3) . .
C2 C3 C4 C5 -168.6(4) . .
S1 C3 C4 C5 19.4(5) . .
C9 C4 C5 O11 -168.4(3) . 2_776
C3 C4 C5 O11 10.7(5) . 2_776
C9 C4 C5 C6 8.4(5) . .
C3 C4 C5 C6 -172.5(4) . .
O11 C5 C6 C7 179.5(3) 2_776 .
C4 C5 C6 C7 2.9(6) . .
C5 C6 C7 C8 -7.3(6) . .
C6 C7 C8 C9 -0.1(6) . .
C6 C7 C8 S2 171.1(3) . .
O5 S2 C8 C7 101.5(3) . .
O4 S2 C8 C7 -135.7(3) . .
O6 S2 C8 C7 -17.8(3) . .
O5 S2 C8 C9 -87.8(4) . .
O4 S2 C8 C9 35.0(4) . .
O6 S2 C8 C9 152.9(3) . .
C3 C4 C9 C10 -16.6(5) . .
C5 C4 C9 C10 162.5(3) . .
C3 C4 C9 C8 165.4(3) . .
C5 C4 C9 C8 -15.4(5) . .
C7 C8 C9 C4 11.6(5) . .
S2 C8 C9 C4 -158.7(3) . .
C7 C8 C9 C10 -166.2(4) . .
S2 C8 C9 C10 23.5(5) . .
C2 C1 C10 O7 176.4(3) . .
C2 C1 C10 C9 -0.7(6) . .
C11 O7 C10 C1 32.7(5) . .
C11 O7 C10 C9 -150.1(4) . .
C4 C9 C10 C1 12.0(5) . .
C8 C9 C10 C1 -170.2(4) . .
C4 C9 C10 O7 -165.4(3) . .
C8 C9 C10 O7 12.5(5) . .
C10 O7 C11 C12 167.5(4) . .
C13 O8 C12 C11 -179.6(4) . .
O7 C11 C12 O8 82.4(5) . .
C12 O8 C13 C14 -173.6(4) . .
C15 O9 C14 C13 -176.2(4) . .
O8 C13 C14 O9 -69.5(5) . .
C14 O9 C15 C16 -171.2(4) . .
C17 O10 C16 C15 -147.2(4) . .
O9 C15 C16 O10 62.1(6) . .
C16 O10 C17 C18 -177.8(4) . .
C5 O11 C18 C17 -166.0(3) 2_776 .
O10 C17 C18 O11 -160.9(3) . .
C28 C19 C20 C21 -166.9(4) . .
C24 C19 C20 C21 12.8(6) . .
C28 C19 C20 S3 20.9(6) . .
C24 C19 C20 S3 -159.3(3) . .
O13 S3 C20 C21 -138.7(3) . .
O12 S3 C20 C21 -19.9(3) . .
O14 S3 C20 C21 99.0(3) . .
O13 S3 C20 C19 33.7(4) . .
O12 S3 C20 C19 152.5(3) . .
O14 S3 C20 C19 -88.6(4) . .
C19 C20 C21 C22 0.1(6) . .
S3 C20 C21 C22 173.1(3) . .
C20 C21 C22 C23 -8.8(7) . .
C21 C22 C23 O22 -179.3(4) . 2_565
C21 C22 C23 C24 4.2(6) . .
O22 C23 C24 C25 11.4(6) 2_565 .
C22 C23 C24 C25 -171.9(4) . .
O22 C23 C24 C19 -168.2(3) 2_565 .
C22 C23 C24 C19 8.6(6) . .
C28 C19 C24 C23 162.9(4) . .
C20 C19 C24 C23 -16.9(5) . .
C28 C19 C24 C25 -16.7(5) . .
C20 C19 C24 C25 163.5(3) . .
C23 C24 C25 C26 -167.5(4) . .
C19 C24 C25 C26 12.1(5) . .
C23 C24 C25 S4 21.1(6) . .
C19 C24 C25 S4 -159.4(3) . .
O17 S4 C25 C26 100.5(3) . .
O16 S4 C25 C26 -18.7(3) . .
O15 S4 C25 C26 -136.0(3) . .
O17 S4 C25 C24 -87.8(4) . .
O16 S4 C25 C24 153.0(3) . .
O15 S4 C25 C24 35.7(4) . .
C24 C25 C26 C27 0.5(6) . .
S4 C25 C26 C27 172.9(3) . .
C25 C26 C27 C28 -8.1(6) . .
C29 O18 C28 C27 38.8(5) . .
C29 O18 C28 C19 -145.7(4) . .
C26 C27 C28 O18 178.0(4) . .
C26 C27 C28 C19 2.8(6) . .
C24 C19 C28 O18 -166.1(3) . .
C20 C19 C28 O18 13.7(6) . .
C24 C19 C28 C27 9.4(6) . .
C20 C19 C28 C27 -170.8(4) . .
C28 O18 C29 C30 174.6(3) . .
C31 O19 C30 C29 -178.6(3) . .
O18 C29 C30 O19 87.2(4) . .
C30 O19 C31 C32 -169.8(3) . .
C33 O20 C32 C31 173.7(3) . .
O19 C31 C32 O20 -65.2(4) . .
C32 O20 C33 C34 -175.5(3) . .
C35 O21 C34 C33 -169.0(5) . .
O20 C33 C34 O21 71.3(4) . .
C34 O21 C35 C36 -170.9(5) . .
C23 O22 C36 C35 -157.8(4) 2_565 .
O21 C35 C36 O22 -132.3(5) . .
C43 N1 C38 C37 99.0(5) . .
C39 N1 C38 C37 -78.7(5) . .
C43 N1 C39 C40 -0.1(6) . .
C38 N1 C39 C40 177.6(4) . .
N1 C39 C40 C41 0.8(6) . .
C39 C40 C41 C42 -0.2(6) . .
C39 C40 C41 C44 179.4(4) . .
C40 C41 C42 C43 -1.0(6) . .
C44 C41 C42 C43 179.4(4) . .
C39 N1 C43 C42 -1.1(6) . .
C38 N1 C43 C42 -178.8(4) . .
C41 C42 C43 N1 1.6(6) . .
C40 C41 C44 C45 -139.7(4) . .
C42 C41 C44 C45 39.9(6) . .
C40 C41 C44 C48 39.7(5) . .
C42 C41 C44 C48 -140.7(4) . .
C48 C44 C45 C46 -0.9(5) . .
C41 C44 C45 C46 178.5(4) . .
C47 N2 C46 C45 0.6(6) . .
C49 N2 C46 C45 178.9(4) . .
C44 C45 C46 N2 0.5(6) . .
C46 N2 C47 C48 -1.2(6) . .
C49 N2 C47 C48 -179.5(4) . .
N2 C47 C48 C44 0.8(6) . .
C45 C44 C48 C47 0.3(5) . .
C41 C44 C48 C47 -179.2(4) . .
C47 N2 C49 C50 94.1(4) . .
C46 N2 C49 C50 -84.3(4) . .
C53 N3 C52 C51 131.7(4) . .
C57 N3 C52 C51 -51.4(5) . .
C57 N3 C53 C54 -0.4(7) . .
C52 N3 C53 C54 176.5(4) . .
N3 C53 C54 C55 -0.2(7) . .
C53 C54 C55 C56 0.2(7) . .
C53 C54 C55 C55 -179.4(5) . 2_767
C54 C55 C56 C57 0.3(7) . .
C55 C55 C56 C57 179.9(5) 2_767 .
C53 N3 C57 C56 0.9(7) . .
C52 N3 C57 C56 -176.0(4) . .
C55 C56 C57 N3 -0.9(7) . .
C64 N4 C59 C58 -13.1(6) . .
C60 N4 C59 C58 168.5(4) . .
C64 N4 C60 C61 0.6(6) . .
C59 N4 C60 C61 179.0(4) . .
N4 C60 C61 C62 0.1(6) . .
C60 C61 C62 C63 -0.3(6) . .
C60 C61 C62 C62 179.8(4) . 2_756
C61 C62 C63 C64 0.0(6) . .
C62 C62 C63 C64 179.9(4) 2_756 .
C60 N4 C64 C63 -0.9(6) . .
C59 N4 C64 C63 -179.3(4) . .
C62 C63 C64 N4 0.6(6) . .
